data_7055514
loop_
_publ_author_name
'Klap\"otke, Thomas M.'
'Penger, Alexander'
'Pfl\"uger, Carolin'
'Stierstorfer, J\"org'

_publ_section_title
;
 Melt-cast materials: combining the advantages of highly nitrated azoles
 and open-chain nitramines
;
_journal_issue 7
_journal_name_full 'New J. Chem.'
_journal_page_first 6059
_journal_paper_doi 10.1039/C6NJ00202A
_journal_volume 40
_journal_year 2016
_chemical_formula_moiety 'C4 H5 N7 O6'
_chemical_formula_sum 'C4 H5 N7 O6'
_chemical_formula_weight 247.15
_chemical_name_systematic 1-(3,5-Dinitro-1,2,4-triazol-1-yl)-2-nitrazapropane
_space_group_crystal_system monoclinic
_space_group_IT_number 9
_space_group_name_Hall 'C -2yc'
_space_group_name_H-M_alt 'C 1 c 1'
_symmetry_space_group_name_Hall 'C -2yc'
_symmetry_space_group_name_H-M 'C 1 c 1'
_atom_sites_solution_hydrogens difmap
_audit_creation_method SHELXL-2014/7
_audit_update_record
;
2016-04-15 deposited with the CCDC.
2016-04-25 downloaded from the CCDC.
;
_cell_angle_alpha 90.000
_cell_angle_beta 132.07(4)
_cell_angle_gamma 90.000
_cell_formula_units_Z 4
_cell_length_a 15.831(4)
_cell_length_b 7.0572(7)
_cell_length_c 11.133(3)
_cell_measurement_reflns_used 788
_cell_measurement_temperature 173(2)
_cell_measurement_theta_max 28.8240
_cell_measurement_theta_min 4.8067
_cell_volume 923.3(7)
_computing_cell_refinement
;
CrysAlisPro, Oxford Diffraction Ltd.,
Version 1.171.33.41 (release 06-05-2009 CrysAlis171 .NET)
(compiled May  6 2009,17:20:42)
;
_computing_data_collection
;
CrysAlisPro, Oxford Diffraction Ltd.,
Version 1.171.33.41 (release 06-05-2009 CrysAlis171 .NET)
(compiled May  6 2009,17:20:42)
;
_computing_data_reduction
;
CrysAlisPro, Oxford Diffraction Ltd.,
Version 1.171.33.41 (release 06-05-2009 CrysAlis171 .NET)
(compiled May  6 2009,17:20:42)
;
_computing_molecular_graphics
;
Diamond Version 3.2k (K. Brandenburg, Crystal Impact GbR, Berlin, 2014).
;
_computing_publication_material
;
Diamond Version 3.2k (K. Brandenburg, Crystal Impact GbR, Berlin, 2014).
;
_computing_structure_refinement 'SHELXL-2014/7 (Sheldrick, 2014)'
_computing_structure_solution SIR-97
_diffrn_ambient_temperature 173(2)
_diffrn_detector_area_resol_mean 15.9809
_diffrn_measured_fraction_theta_full 0.995
_diffrn_measured_fraction_theta_max 0.850
_diffrn_measurement_device_type KappaCCD
_diffrn_measurement_method omega-scan
_diffrn_radiation_type MoK\a
_diffrn_radiation_wavelength 0.71069
_diffrn_reflns_av_R_equivalents 0.0204
_diffrn_reflns_av_unetI/netI 0.0461
_diffrn_reflns_Laue_measured_fraction_full 0.995
_diffrn_reflns_Laue_measured_fraction_max 0.850
_diffrn_reflns_limit_h_max 20
_diffrn_reflns_limit_h_min -21
_diffrn_reflns_limit_k_max 5
_diffrn_reflns_limit_k_min -9
_diffrn_reflns_limit_l_max 14
_diffrn_reflns_limit_l_min -12
_diffrn_reflns_number 1859
_diffrn_reflns_theta_full 25.240
_diffrn_reflns_theta_max 28.954
_diffrn_reflns_theta_min 4.813
_exptl_absorpt_coefficient_mu 0.165
_exptl_absorpt_correction_T_max 1.00000
_exptl_absorpt_correction_T_min 0.98159
_exptl_absorpt_correction_type multi-scan
_exptl_absorpt_process_details
;
CrysAlisPro, Oxford Diffraction Ltd.,
Version 1.171.33.41 (release 06-05-2009 CrysAlis171 .NET)
(compiled May  6 2009,17:20:42)
Empirical absorption correction using spherical harmonics,
 implemented in SCALE3 ABSPACK scaling algorithm.
;
_exptl_crystal_colour colorless
_exptl_crystal_density_diffrn 1.778
_exptl_crystal_description block
_exptl_crystal_F_000 504
_exptl_crystal_size_max 0.38
_exptl_crystal_size_mid 0.26
_exptl_crystal_size_min 0.17
_refine_diff_density_max 0.142
_refine_diff_density_min -0.159
_refine_diff_density_rms 0.037
_refine_ls_extinction_method none
_refine_ls_goodness_of_fit_ref 0.895
_refine_ls_hydrogen_treatment refall
_refine_ls_matrix_type full
_refine_ls_number_parameters 174
_refine_ls_number_reflns 1260
_refine_ls_number_restraints 2
_refine_ls_restrained_S_all 0.894
_refine_ls_R_factor_all 0.0472
_refine_ls_R_factor_gt 0.0306
_refine_ls_shift/su_max 0.000
_refine_ls_shift/su_mean 0.000
_refine_ls_structure_factor_coef Fsqd
_refine_ls_weighting_details 'w=1/[\s^2^(Fo^2^)+(0.0212P)^2^] where P=(Fo^2^+2Fc^2^)/3'
_refine_ls_weighting_scheme calc
_refine_ls_wR_factor_gt 0.0515
_refine_ls_wR_factor_ref 0.0547
_reflns_Friedel_coverage 0.213
_reflns_Friedel_fraction_full 0.244
_reflns_Friedel_fraction_max 0.181
_reflns_number_gt 957
_reflns_number_total 1260
_reflns_threshold_expression 'I > 2\s(I)'
_cod_data_source_file c6nj00202a2.cif
_cod_data_source_block fx408
_cod_depositor_comments 'Adding full bibliography for 7055507--7055518.cif.'
_cod_original_cell_volume 923.3(11)
_cod_database_code 7055514
_shelx_space_group_comment
;
The symmetry employed for this shelxl refinement is uniquely defined
by the following loop, which should always be used as a source of
symmetry information in preference to the above space-group names.
They are only intended as comments.
;

loop_
_space_group_symop_operation_xyz
'x, y, z'
'x, -y, z+1/2'
'x+1/2, y+1/2, z'
'x+1/2, -y+1/2, z+1/2'

loop_
_atom_site_label
_atom_site_type_symbol
_atom_site_fract_x
_atom_site_fract_y
_atom_site_fract_z
_atom_site_U_iso_or_equiv
_atom_site_adp_type
_atom_site_occupancy
_atom_site_site_symmetry_order
_atom_site_calc_flag
N2 N 0.4912(2) 0.0474(4) 0.1281(3) 0.0265(6) Uani 1 1 d
N6 N 0.3214(2) -0.1725(4) 0.0599(3) 0.0294(6) Uani 1 1 d
O1 O 0.6352(2) 0.0430(4) 0.0762(3) 0.0493(7) Uani 1 1 d
O2 O 0.7376(2) 0.2626(4) 0.2548(3) 0.0490(7) Uani 1 1 d
O5 O 0.46430(19) -0.3086(4) 0.2906(3) 0.0530(8) Uani 1 1 d
N3 N 0.6059(2) 0.2654(4) 0.3278(3) 0.0279(6) Uani 1 1 d
O4 O 0.4075(2) 0.2850(4) 0.3687(3) 0.0470(7) Uani 1 1 d
N1 N 0.45007(19) 0.0925(3) 0.1983(3) 0.0238(6) Uani 1 1 d
N4 N 0.6576(2) 0.1540(4) 0.1778(3) 0.0322(7) Uani 1 1 d
N5 N 0.5012(3) 0.3064(4) 0.4146(3) 0.0331(7) Uani 1 1 d
O6 O 0.3477(2) -0.4819(4) 0.0730(3) 0.0489(7) Uani 1 1 d
N7 N 0.3807(2) -0.3300(5) 0.1462(4) 0.0391(8) Uani 1 1 d
O3 O 0.5812(2) 0.3911(4) 0.5346(3) 0.0472(7) Uani 1 1 d
C1 C 0.5824(2) 0.1567(5) 0.2105(3) 0.0242(7) Uani 1 1 d
C3 C 0.3465(3) -0.0027(5) 0.1489(4) 0.0312(8) Uani 1 1 d
C2 C 0.5195(2) 0.2222(5) 0.3148(3) 0.0251(7) Uani 1 1 d
C4 C 0.2205(3) -0.1948(6) -0.1095(4) 0.0359(9) Uani 1 1 d
H3A H 0.283(3) 0.075(5) 0.072(4) 0.044(10) Uiso 1 1 d
H4A H 0.238(3) -0.268(6) -0.159(5) 0.046(10) Uiso 1 1 d
H3B H 0.371(3) -0.023(5) 0.257(4) 0.034(9) Uiso 1 1 d
H4C H 0.204(3) -0.069(7) -0.150(4) 0.065(13) Uiso 1 1 d
H4B H 0.159(4) -0.259(6) -0.121(5) 0.076(14) Uiso 1 1 d

loop_
_atom_site_aniso_label
_atom_site_aniso_U_11
_atom_site_aniso_U_22
_atom_site_aniso_U_33
_atom_site_aniso_U_23
_atom_site_aniso_U_13
_atom_site_aniso_U_12
N2 0.0269(14) 0.0288(15) 0.0307(13) -0.0006(13) 0.0222(13) -0.0036(14)
N6 0.0221(14) 0.0245(14) 0.0346(14) 0.0053(14) 0.0161(13) 0.0023(13)
O1 0.059(2) 0.0558(17) 0.0564(17) -0.0130(15) 0.0479(17) -0.0103(15)
O2 0.0454(15) 0.0434(16) 0.0739(19) -0.0073(16) 0.0465(16) -0.0142(16)
O5 0.0285(14) 0.0585(19) 0.0469(16) 0.0212(14) 0.0150(13) 0.0052(14)
N3 0.0267(14) 0.0274(14) 0.0292(14) 0.0002(13) 0.0186(13) -0.0015(14)
O4 0.0556(16) 0.0490(17) 0.0594(15) -0.0027(14) 0.0480(14) -0.0017(16)
N1 0.0193(14) 0.0243(14) 0.0270(13) 0.0040(13) 0.0152(13) 0.0000(13)
N4 0.0343(17) 0.0290(17) 0.0429(16) 0.0053(15) 0.0297(15) -0.0004(14)
N5 0.0390(17) 0.0322(16) 0.0335(16) 0.0034(14) 0.0264(16) 0.0031(16)
O6 0.0525(18) 0.0266(15) 0.0790(19) 0.0083(15) 0.0489(17) 0.0062(14)
N7 0.0335(19) 0.0345(19) 0.056(2) 0.0144(17) 0.0328(19) 0.0050(16)
O3 0.0496(16) 0.0516(16) 0.0294(13) -0.0064(14) 0.0220(13) -0.0005(16)
C1 0.0253(17) 0.0216(17) 0.0301(16) 0.0039(14) 0.0204(15) 0.0011(15)
C3 0.0210(18) 0.036(2) 0.0317(18) -0.0009(17) 0.0156(16) -0.0055(17)
C2 0.0246(17) 0.0245(17) 0.0254(16) 0.0022(15) 0.0164(15) -0.0002(17)
C4 0.035(2) 0.032(2) 0.039(2) -0.0017(19) 0.0238(19) 0.0007(19)

loop_
_atom_type_symbol
_atom_type_description
_atom_type_scat_dispersion_real
_atom_type_scat_dispersion_imag
_atom_type_scat_source
C C 0.0033 0.0016 'International Tables Vol C Tables 4.2.6.8 and 6.1.1.4'
H H 0.0000 0.0000 'International Tables Vol C Tables 4.2.6.8 and 6.1.1.4'
N N 0.0061 0.0033 'International Tables Vol C Tables 4.2.6.8 and 6.1.1.4'
O O 0.0106 0.0060 'International Tables Vol C Tables 4.2.6.8 and 6.1.1.4'

loop_
_geom_angle_atom_site_label_1
_geom_angle_atom_site_label_2
_geom_angle_atom_site_label_3
_geom_angle
C1 N2 N1 100.8(2)
N7 N6 C3 117.2(3)
N7 N6 C4 118.1(3)
C3 N6 C4 123.0(3)
C2 N3 C1 99.9(3)
C2 N1 N2 108.6(2)
C2 N1 C3 130.2(3)
N2 N1 C3 121.1(2)
O2 N4 O1 125.5(3)
O2 N4 C1 117.0(3)
O1 N4 C1 117.5(3)
O4 N5 O3 127.2(3)
O4 N5 C2 116.2(3)
O3 N5 C2 116.6(3)
O5 N7 O6 125.5(3)
O5 N7 N6 117.1(3)
O6 N7 N6 117.4(3)
N2 C1 N3 118.3(2)
N2 C1 N4 120.8(3)
N3 C1 N4 120.8(3)
N6 C3 N1 111.0(3)
N6 C3 H3A 103(2)
N1 C3 H3A 108(2)
N6 C3 H3B 114.6(19)
N1 C3 H3B 100.2(18)
H3A C3 H3B 120(2)
N3 C2 N1 112.4(3)
N3 C2 N5 123.4(3)
N1 C2 N5 124.2(2)
N6 C4 H4A 109(2)
N6 C4 H4C 103(2)
H4A C4 H4C 110(3)
N6 C4 H4B 110(2)
H4A C4 H4B 109(4)
H4C C4 H4B 116(3)

loop_
_geom_bond_atom_site_label_1
_geom_bond_atom_site_label_2
_geom_bond_distance
N2 C1 1.322(4)
N2 N1 1.349(3)
N6 N7 1.353(4)
N6 C3 1.431(4)
N6 C4 1.447(4)
O1 N4 1.217(3)
O2 N4 1.213(4)
O5 N7 1.228(4)
N3 C2 1.312(3)
N3 C1 1.334(4)
O4 N5 1.211(3)
N1 C2 1.348(4)
N1 C3 1.495(4)
N4 C1 1.460(4)
N5 O3 1.216(3)
N5 C2 1.451(4)
O6 N7 1.232(4)
C3 H3A 0.94(4)
C3 H3B 1.00(3)
C4 H4A 0.93(4)
C4 H4C 0.95(5)
C4 H4B 1.00(4)

loop_
_geom_torsion_atom_site_label_1
_geom_torsion_atom_site_label_2
_geom_torsion_atom_site_label_3
_geom_torsion_atom_site_label_4
_geom_torsion
C1 N2 N1 C2 -0.2(3)
C1 N2 N1 C3 -177.7(3)
C3 N6 N7 O5 -12.5(4)
C4 N6 N7 O5 -178.2(3)
C3 N6 N7 O6 169.0(3)
C4 N6 N7 O6 3.3(4)
N1 N2 C1 N3 1.0(3)
N1 N2 C1 N4 179.0(2)
N1 N2 C1 C2 0.10(19)
C2 N3 C1 N2 -1.3(4)
C2 N3 C1 N4 -179.4(3)
O2 N4 C1 N2 177.7(3)
O1 N4 C1 N2 -2.5(4)
O2 N4 C1 N3 -4.3(4)
O1 N4 C1 N3 175.5(3)
N7 N6 C3 N1 81.4(3)
C4 N6 C3 N1 -113.6(3)
C2 N1 C3 N6 -160.6(3)
N2 N1 C3 N6 16.4(4)
C1 N3 C2 N1 1.1(3)
C1 N3 C2 N5 -178.5(3)
N2 N1 C2 N3 -0.7(3)
C3 N1 C2 N3 176.6(3)
N2 N1 C2 N5 179.0(3)
C3 N1 C2 N5 -3.8(5)
O4 N5 C2 N3 165.1(3)
O3 N5 C2 N3 -14.7(4)
O4 N5 C2 N1 -14.6(4)
O3 N5 C2 N1 165.7(3)
